data_7038340
loop_
_publ_author_name
'Ghosh, Prabir'
'Lahiri, Goutam Kumar'

_publ_section_title
;
 Impact of {Os(pap)2} in fine-tuning the binding modes and non-innocent
 potential of deprotonated 2,2'-bipyridine-3,3'-diol.
;
_journal_issue 12
_journal_name_full 'Dalton transactions (Cambridge, England : 2003)'
_journal_page_first 5240
_journal_page_last 5252
_journal_paper_doi 10.1039/c6dt00013d
_journal_volume 45
_journal_year 2016
_chemical_formula_moiety 'C32 H25 N8 O2 Os, Cl O4'
_chemical_formula_sum 'C32 H25 Cl N8 O6 Os'
_chemical_formula_weight 843.25
_chemical_name_systematic
;
 ?
;
_space_group_crystal_system triclinic
_space_group_IT_number 2
_space_group_name_Hall '-P 1'
_space_group_name_H-M_alt 'P -1'
_symmetry_space_group_name_Hall '-P 1'
_symmetry_space_group_name_H-M 'P -1'
_atom_sites_solution_hydrogens geom
_audit_creation_date 2016-01-31
_audit_creation_method
;
Olex2 1.2
(compiled 2015.09.30 svn.r3233 for OlexSys, GUI svn.r5103)
;
_audit_update_record
;
2016-01-31 deposited with the CCDC.
2016-02-09 downloaded from the CCDC.
;
_cell_angle_alpha 82.178(11)
_cell_angle_beta 65.889(9)
_cell_angle_gamma 70.736(8)
_cell_formula_units_Z 2
_cell_length_a 11.6947(13)
_cell_length_b 11.8421(19)
_cell_length_c 14.183(2)
_cell_measurement_reflns_used 8435
_cell_measurement_temperature 100(2)
_cell_measurement_theta_max 29.2
_cell_measurement_theta_min 3.1
_cell_volume 1692.5(4)
_computing_cell_refinement 'CrystalClear-SM Expert 2.1 b28 (Rigaku, 2013)'
_computing_data_collection 'CrystalClear-SM Expert 2.1 b28 (Rigaku, 2013)'
_computing_data_reduction 'CrystalClear-SM Expert 2.1 b28 (Rigaku, 2013)'
_computing_molecular_graphics ORTEP-3
_computing_publication_material ORTEP-3
_computing_structure_refinement 'ShelXL (Sheldrick, 2015)'
_computing_structure_solution 'SHELXS-97 (Sheldrick, 2008)'
_diffrn_ambient_temperature 100(2)
_diffrn_measured_fraction_theta_full 0.981
_diffrn_measured_fraction_theta_max 0.944
_diffrn_measurement_device_type 'Rigaku Saturn724+ (4x4 bin mode)'
_diffrn_measurement_method 'profile data from \w-scans'
_diffrn_radiation_type MoK\a
_diffrn_radiation_wavelength 0.7107
_diffrn_reflns_av_R_equivalents 0.0463
_diffrn_reflns_av_unetI/netI 0.0650
_diffrn_reflns_Laue_measured_fraction_full 0.981
_diffrn_reflns_Laue_measured_fraction_max 0.944
_diffrn_reflns_limit_h_max 15
_diffrn_reflns_limit_h_min -15
_diffrn_reflns_limit_k_max 16
_diffrn_reflns_limit_k_min -16
_diffrn_reflns_limit_l_max 19
_diffrn_reflns_limit_l_min -18
_diffrn_reflns_number 20700
_diffrn_reflns_point_group_measured_fraction_full 0.981
_diffrn_reflns_point_group_measured_fraction_max 0.944
_diffrn_reflns_theta_full 25.241
_diffrn_reflns_theta_max 29.063
_diffrn_reflns_theta_min 2.989
_exptl_absorpt_coefficient_mu 3.901
_exptl_absorpt_correction_T_max 0.6964
_exptl_absorpt_correction_T_min 0.4673
_exptl_absorpt_correction_type numerical
_exptl_absorpt_process_details
'Busing, W. R.; Levy, H. A. Acta Crystallogr. 1957, 10, 180-182. (b) Coppens, P.; Leiserowitz, L.;Rabinovich, D. Acta Crystallogr. 1965, 18, 1035-1038.'
_exptl_crystal_colour brown
_exptl_crystal_density_diffrn 1.655
_exptl_crystal_density_method 'not measured'
_exptl_crystal_description block
_exptl_crystal_F_000 828
_exptl_crystal_size_max 0.23
_exptl_crystal_size_mid 0.16
_exptl_crystal_size_min 0.1
_refine_diff_density_max 2.360
_refine_diff_density_min -2.270
_refine_diff_density_rms 0.133
_refine_ls_extinction_method none
_refine_ls_goodness_of_fit_ref 1.039
_refine_ls_hydrogen_treatment constr
_refine_ls_matrix_type full
_refine_ls_number_parameters 468
_refine_ls_number_reflns 8553
_refine_ls_number_restraints 55
_refine_ls_restrained_S_all 1.047
_refine_ls_R_factor_all 0.0309
_refine_ls_R_factor_gt 0.0285
_refine_ls_shift/su_max 0.001
_refine_ls_shift/su_mean 0.000
_refine_ls_structure_factor_coef Fsqd
_refine_ls_weighting_details
;
 w=1/[\s^2^(Fo^2^)+(0.0219P)^2^]
 where P=(Fo^2^+2Fc^2^)/3
;
_refine_ls_weighting_scheme calc
_refine_ls_wR_factor_gt 0.0672
_refine_ls_wR_factor_ref 0.0680
_reflns_Friedel_coverage 0.000
_reflns_number_gt 7622
_reflns_number_total 8553
_reflns_threshold_expression 'I > 2\s(I)'
_cod_data_source_file c6dt00013d2.cif
_cod_data_source_block 3_clo4
_cod_depositor_comments
;
The following automatic conversions were performed:

'_exptl_absorpt_correction_type' value 'Numerical' changed to
'numerical' according to
/usr/data/users/saulius/crontab/automatic-downloads/rss-feeds/RSC/lib/dictionaries/cif_core.dic
dictionary named 'cif_core.dic' version 2.4.2 from 2011-04-26.

Automatic conversion script
Id: cif_fix_values 4268 2015-11-12 08:31:59Z antanas 

 Adding full bibliography for 7038339--7038342.cif.
;
_cod_database_code 7038340
_shelxl_version_number 2012-9
_shelx_space_group_comment
;
The symmetry employed for this shelxl refinement is uniquely defined
by the following loop, which should always be used as a source of
symmetry information in preference to the above space-group names.
They are only intended as comments.
;
_shelx_estimated_absorpt_t_max 0.696
_shelx_estimated_absorpt_t_min 0.467
_olex2_refinement_description
;
1. Fixed Uiso
 At 1.2 times of:
  All C(H) groups
 At 1.5 times of:
  All O(H) groups
2. Restrained distances
 O4A-O5A
 2.5 with sigma of 0.001
3. Uiso/Uaniso restraints and constraints
Uanis(O4B) \\sim Ueq, Uanis(O4A) \\sim Ueq, Uanis(O5A) \\sim Ueq, Uanis(O5B)
\\sim Ueq, Uanis(O2A) \\sim Ueq, Uanis(O2B) \\sim Ueq, Uanis(O3B) \\sim Ueq,
Uanis(O3A) \\sim Ueq: with sigma of 0.001 and sigma for terminal atoms of 0.001
Uanis(Cl1B) \\sim Ueq: with sigma of 0.001 and sigma for terminal atoms of 0.001
Uanis(O4A) = Uanis(O4B)
Uanis(O3A) = Uanis(O3B)
4. Others
 Sof(Cl1B)=Sof(O2B)=Sof(O3B)=Sof(O4B)=Sof(O5B)=1-FVAR(1)
 Sof(O4A)=Sof(O5A)=Sof(Cl1A)=Sof(O3A)=Sof(O2A)=FVAR(1)
5.a Aromatic/amide H refined with riding coordinates:
 C1(H1A), C2(H2), C3(H3), C7(H7), C8(H8), C9(H9), C11(H11), C12(H12), C13(H13),
  C14(H14), C17(H17), C18(H18), C19(H19), C20(H20), C21(H21), C22(H22),
 C23(H23), C24(H24), C25(H25), C26(H26), C29(H29), C30(H30), C31(H31), C32(H32)
5.b Idealised tetrahedral OH refined as rotating group:
 O1(H1)
;
_olex2_submission_special_instructions 'No special instructions were received'

loop_
_space_group_symop_operation_xyz
'x, y, z'
'-x, -y, -z'

loop_
_atom_site_label
_atom_site_type_symbol
_atom_site_fract_x
_atom_site_fract_y
_atom_site_fract_z
_atom_site_U_iso_or_equiv
_atom_site_adp_type
_atom_site_occupancy
_atom_site_site_symmetry_order
_atom_site_calc_flag
_atom_site_refinement_flags_posn
_atom_site_refinement_flags_adp
_atom_site_refinement_flags_occupancy
_atom_site_disorder_assembly
_atom_site_disorder_group
Os1 Os 0.22256(2) 0.32769(2) 0.73938(2) 0.01117(4) Uani 1 1 d . . . . .
O1 O 0.6907(2) 0.0195(2) 0.74603(19) 0.0206(5) Uani 1 1 d . . . . .
H1 H 0.6519 0.0425 0.8061 0.031 Uiso 1 1 calc GR . . . .
N1 N 0.4177(2) 0.2097(2) 0.6791(2) 0.0116(5) Uani 1 1 d . . . . .
C1 C 0.4675(3) 0.1758(3) 0.5791(2) 0.0136(6) Uani 1 1 d . . . . .
H1A H 0.4165 0.2090 0.5404 0.016 Uiso 1 1 calc R . . . .
O2 O 0.2806(2) 0.38483(19) 0.83432(17) 0.0154(5) Uani 1 1 d . . . . .
N2 N 0.5077(3) 0.1282(2) 0.9017(2) 0.0171(6) Uani 1 1 d . . . . .
C2 C 0.5894(3) 0.0950(3) 0.5319(3) 0.0162(7) Uani 1 1 d . . . . .
H2 H 0.6204 0.0758 0.4626 0.019 Uiso 1 1 calc R . . . .
N3 N 0.1482(2) 0.2191(2) 0.8590(2) 0.0120(5) Uani 1 1 d . . . . .
C3 C 0.6646(3) 0.0431(3) 0.5888(3) 0.0169(7) Uani 1 1 d . . . . .
H3 H 0.7472 -0.0120 0.5583 0.020 Uiso 1 1 calc R . . . .
N4 N -0.0355(2) 0.3904(2) 0.9013(2) 0.0159(6) Uani 1 1 d . . . . .
C4 C 0.6159(3) 0.0739(3) 0.6928(3) 0.0147(6) Uani 1 1 d . . . . .
N5 N 0.0385(2) 0.4225(2) 0.8129(2) 0.0128(5) Uani 1 1 d . . . . .
C5 C 0.4913(3) 0.1613(3) 0.7373(2) 0.0129(6) Uani 1 1 d . . . . .
N6 N 0.1780(2) 0.3006(2) 0.6242(2) 0.0124(5) Uani 1 1 d . . . . .
C6 C 0.4430(3) 0.2009(3) 0.8455(2) 0.0126(6) Uani 1 1 d . . . . .
N7 N 0.1985(2) 0.3683(2) 0.5411(2) 0.0145(6) Uani 1 1 d . . . . .
C7 C 0.4769(3) 0.1570(3) 0.9990(3) 0.0208(7) Uani 1 1 d . . . . .
H7 H 0.5218 0.1053 1.0367 0.025 Uiso 1 1 calc R . . . .
N8 N 0.2789(2) 0.4519(2) 0.6325(2) 0.0133(5) Uani 1 1 d . . . . .
C8 C 0.3804(3) 0.2613(3) 1.0457(3) 0.0216(7) Uani 1 1 d . . . . .
H8 H 0.3607 0.2794 1.1134 0.026 Uiso 1 1 calc R . . . .
C9 C 0.3144(3) 0.3374(3) 0.9890(3) 0.0197(7) Uani 1 1 d . . . . .
H9 H 0.2501 0.4082 1.0183 0.024 Uiso 1 1 calc R . . . .
C10 C 0.3439(3) 0.3084(3) 0.8870(2) 0.0142(6) Uani 1 1 d . . . . .
C11 C 0.2059(3) 0.1048(3) 0.8821(3) 0.0161(7) Uani 1 1 d . . . . .
H11 H 0.2863 0.0615 0.8341 0.019 Uiso 1 1 calc R . . . .
C12 C 0.1487(3) 0.0509(3) 0.9748(3) 0.0197(7) Uani 1 1 d . . . . .
H12 H 0.1918 -0.0266 0.9890 0.024 Uiso 1 1 calc R . . . .
C13 C 0.0261(3) 0.1133(3) 1.0470(3) 0.0230(8) Uani 1 1 d . . . . .
H13 H -0.0130 0.0783 1.1097 0.028 Uiso 1 1 calc R . . . .
C14 C -0.0357(3) 0.2282(3) 1.0231(3) 0.0206(7) Uani 1 1 d . . . . .
H14 H -0.1183 0.2711 1.0688 0.025 Uiso 1 1 calc R . . . .
C15 C 0.0279(3) 0.2781(3) 0.9297(2) 0.0148(6) Uani 1 1 d . . . . .
C16 C -0.0258(3) 0.5314(3) 0.7725(2) 0.0156(7) Uani 1 1 d . . . . .
C17 C -0.1145(3) 0.5302(3) 0.7318(3) 0.0193(7) Uani 1 1 d . . . . .
H17 H -0.1328 0.4598 0.7307 0.023 Uiso 1 1 calc R . . . .
C18 C -0.1758(4) 0.6356(3) 0.6925(3) 0.0272(8) Uani 1 1 d . . . . .
H18 H -0.2350 0.6359 0.6641 0.033 Uiso 1 1 calc R . . . .
C19 C -0.1489(4) 0.7400(3) 0.6955(3) 0.0300(9) Uani 1 1 d . . . . .
H19 H -0.1914 0.8107 0.6703 0.036 Uiso 1 1 calc R . . . .
C20 C -0.0607(4) 0.7399(3) 0.7351(3) 0.0358(10) Uani 1 1 d . . . . .
H20 H -0.0433 0.8108 0.7360 0.043 Uiso 1 1 calc R . . . .
C21 C 0.0042(3) 0.6356(3) 0.7743(3) 0.0267(8) Uani 1 1 d . . . . .
H21 H 0.0652 0.6355 0.8006 0.032 Uiso 1 1 calc R . . . .
C22 C 0.1442(3) 0.1059(3) 0.6645(2) 0.0130(6) Uani 1 1 d . . . . .
H22 H 0.2049 0.0859 0.6954 0.016 Uiso 1 1 calc R . . . .
C23 C 0.0840(3) 0.0239(3) 0.6614(2) 0.0160(7) Uani 1 1 d . . . . .
H23 H 0.1071 -0.0526 0.6879 0.019 Uiso 1 1 calc R . . . .
C24 C -0.0098(3) 0.0549(3) 0.6193(2) 0.0176(7) Uani 1 1 d . . . . .
H24 H -0.0523 0.0005 0.6202 0.021 Uiso 1 1 calc R . . . .
C25 C -0.0406(3) 0.1673(3) 0.5754(3) 0.0190(7) Uani 1 1 d . . . . .
H25 H -0.1029 0.1876 0.5463 0.023 Uiso 1 1 calc R . . . .
C26 C 0.0211(3) 0.2496(3) 0.5749(2) 0.0157(7) Uani 1 1 d . . . . .
H26 H 0.0018 0.3244 0.5444 0.019 Uiso 1 1 calc R . . . .
C27 C 0.1124(3) 0.2180(3) 0.6208(2) 0.0129(6) Uani 1 1 d . . . . .
C28 C 0.2569(3) 0.4514(3) 0.5450(2) 0.0139(6) Uani 1 1 d . . . . .
C29 C 0.2876(3) 0.5314(3) 0.4641(3) 0.0203(7) Uani 1 1 d . . . . .
H29 H 0.2744 0.5276 0.4044 0.024 Uiso 1 1 calc R . . . .
C30 C 0.3386(3) 0.6168(3) 0.4749(3) 0.0223(8) Uani 1 1 d . . . . .
H30 H 0.3588 0.6723 0.4226 0.027 Uiso 1 1 calc R . . . .
C31 C 0.3593(3) 0.6193(3) 0.5635(3) 0.0223(8) Uani 1 1 d . . . . .
H31 H 0.3929 0.6770 0.5713 0.027 Uiso 1 1 calc R . . . .
C32 C 0.3304(3) 0.5364(3) 0.6402(3) 0.0198(7) Uani 1 1 d . . . . .
H32 H 0.3463 0.5381 0.6990 0.024 Uiso 1 1 calc R . . . .
Cl1B Cl 0.3950(8) -0.2109(8) 0.7561(7) 0.0122(10) Uani 0.373(4) 1 d . U P A 2
O2B O 0.5172(7) -0.2677(7) 0.6642(6) 0.0276(19) Uani 0.373(4) 1 d . U P A 2
O3B O 0.2709(9) -0.2193(8) 0.7613(7) 0.0445(11) Uani 0.373(4) 1 d . U P A 2
O4B O 0.4556(8) -0.1359(8) 0.7953(7) 0.0478(11) Uani 0.373(4) 1 d . U P A 2
O5B O 0.3815(12) -0.2948(12) 0.8355(10) 0.097(4) Uani 0.373(4) 1 d . U P A 2
O4A O 0.4229(5) -0.0901(4) 0.6983(3) 0.0478(11) Uani 0.627(4) 1 d D U P A 1
O5A O 0.3938(5) -0.2116(4) 0.8600(3) 0.0453(13) Uani 0.627(4) 1 d D U P A 1
Cl1A Cl 0.4105(5) -0.2012(5) 0.7532(5) 0.0281(10) Uani 0.627(4) 1 d . . P A 1
O3A O 0.2853(5) -0.1671(5) 0.7471(4) 0.0445(11) Uani 0.627(4) 1 d . U P A 1
O2A O 0.4995(4) -0.3075(4) 0.6949(4) 0.0268(10) Uani 0.627(4) 1 d . U P A 1

loop_
_atom_site_aniso_label
_atom_site_aniso_U_11
_atom_site_aniso_U_22
_atom_site_aniso_U_33
_atom_site_aniso_U_23
_atom_site_aniso_U_13
_atom_site_aniso_U_12
Os1 0.00984(6) 0.01068(7) 0.01324(7) -0.00127(5) -0.00457(5) -0.00282(5)
O1 0.0201(11) 0.0198(12) 0.0204(13) -0.0020(11) -0.0128(11) 0.0028(10)
N1 0.0084(11) 0.0109(12) 0.0147(13) -0.0025(11) -0.0035(11) -0.0020(10)
C1 0.0134(13) 0.0135(15) 0.0145(15) 0.0012(13) -0.0052(13) -0.0053(12)
O2 0.0171(10) 0.0137(11) 0.0176(12) -0.0036(10) -0.0094(10) -0.0027(9)
N2 0.0189(13) 0.0161(14) 0.0172(14) 0.0005(12) -0.0084(12) -0.0047(11)
C2 0.0172(14) 0.0131(15) 0.0140(16) -0.0008(14) -0.0026(13) -0.0034(12)
N3 0.0128(11) 0.0150(13) 0.0097(13) 0.0007(11) -0.0053(11) -0.0051(10)
C3 0.0138(14) 0.0133(15) 0.0181(17) -0.0019(14) -0.0040(13) 0.0006(12)
N4 0.0133(12) 0.0184(14) 0.0141(14) -0.0001(12) -0.0041(11) -0.0039(11)
C4 0.0153(14) 0.0121(15) 0.0177(16) -0.0003(13) -0.0084(13) -0.0027(12)
N5 0.0087(11) 0.0159(13) 0.0128(13) -0.0044(11) -0.0010(11) -0.0048(10)
C5 0.0147(13) 0.0103(14) 0.0155(16) -0.0006(13) -0.0069(13) -0.0047(12)
N6 0.0114(11) 0.0112(13) 0.0149(13) -0.0008(11) -0.0051(11) -0.0036(10)
C6 0.0137(13) 0.0136(15) 0.0125(15) 0.0027(13) -0.0048(13) -0.0082(12)
N7 0.0144(12) 0.0156(13) 0.0157(14) 0.0032(12) -0.0067(12) -0.0073(11)
C7 0.0258(17) 0.0229(18) 0.0154(17) 0.0049(15) -0.0113(15) -0.0070(14)
N8 0.0128(11) 0.0104(13) 0.0153(13) 0.0026(11) -0.0034(11) -0.0054(10)
C8 0.0278(17) 0.0253(19) 0.0131(16) 0.0006(15) -0.0089(15) -0.0088(15)
C9 0.0176(15) 0.0209(17) 0.0192(17) -0.0074(15) -0.0054(14) -0.0034(13)
C10 0.0119(13) 0.0147(15) 0.0174(16) -0.0018(14) -0.0053(13) -0.0056(12)
C11 0.0153(14) 0.0181(16) 0.0186(16) -0.0012(14) -0.0089(14) -0.0063(12)
C12 0.0243(16) 0.0183(17) 0.0206(18) 0.0054(15) -0.0127(15) -0.0088(14)
C13 0.0276(17) 0.030(2) 0.0138(16) 0.0037(16) -0.0065(15) -0.0156(16)
C14 0.0180(15) 0.030(2) 0.0143(16) -0.0015(16) -0.0045(14) -0.0091(14)
C15 0.0150(14) 0.0161(16) 0.0149(16) 0.0000(14) -0.0061(13) -0.0062(12)
C16 0.0106(13) 0.0129(15) 0.0164(16) -0.0046(14) -0.0009(13) 0.0011(11)
C17 0.0195(15) 0.0158(16) 0.0223(18) -0.0052(15) -0.0097(15) -0.0008(13)
C18 0.0294(18) 0.0242(19) 0.0226(19) -0.0037(17) -0.0153(17) 0.0068(15)
C19 0.0316(19) 0.0170(18) 0.024(2) 0.0035(16) -0.0034(17) 0.0038(15)
C20 0.035(2) 0.0164(18) 0.052(3) -0.0005(19) -0.012(2) -0.0085(16)
C21 0.0218(16) 0.0188(18) 0.038(2) -0.0034(17) -0.0095(17) -0.0063(14)
C22 0.0147(14) 0.0149(15) 0.0110(15) 0.0024(13) -0.0060(13) -0.0062(12)
C23 0.0205(15) 0.0129(15) 0.0165(16) 0.0020(14) -0.0071(14) -0.0082(13)
C24 0.0181(15) 0.0214(17) 0.0165(16) 0.0003(15) -0.0044(14) -0.0131(13)
C25 0.0169(14) 0.0230(18) 0.0208(17) 0.0009(15) -0.0122(15) -0.0050(13)
C26 0.0154(14) 0.0164(16) 0.0161(16) 0.0020(14) -0.0071(14) -0.0056(12)
C27 0.0124(13) 0.0141(15) 0.0118(15) -0.0001(13) -0.0035(12) -0.0050(12)
C28 0.0116(13) 0.0135(15) 0.0173(16) 0.0023(13) -0.0066(13) -0.0042(12)
C29 0.0195(15) 0.0192(17) 0.0233(18) 0.0022(15) -0.0104(15) -0.0054(13)
C30 0.0183(15) 0.0143(16) 0.033(2) 0.0068(16) -0.0093(16) -0.0062(13)
C31 0.0226(16) 0.0138(16) 0.032(2) 0.0011(16) -0.0112(16) -0.0075(14)
C32 0.0181(15) 0.0178(17) 0.0249(18) -0.0039(15) -0.0075(15) -0.0065(13)
Cl1B 0.0129(12) 0.0119(13) 0.0118(12) 0.0000(8) -0.0048(8) -0.0038(9)
O2B 0.027(2) 0.028(2) 0.027(2) 0.0005(10) -0.0105(12) -0.0071(11)
O3B 0.0425(12) 0.0470(14) 0.0429(13) -0.0005(7) -0.0190(8) -0.0092(7)
O4B 0.0489(13) 0.0470(13) 0.0481(13) -0.0022(7) -0.0186(8) -0.0148(7)
O5B 0.097(4) 0.097(4) 0.097(4) 0.0020(10) -0.0374(19) -0.0294(16)
O4A 0.0489(13) 0.0470(13) 0.0481(13) -0.0022(7) -0.0186(8) -0.0148(7)
O5A 0.0476(16) 0.0476(16) 0.0409(16) -0.0019(9) -0.0213(10) -0.0090(10)
Cl1A 0.0244(16) 0.0267(15) 0.0338(14) -0.0092(11) -0.0089(12) -0.0080(11)
O3A 0.0425(12) 0.0470(14) 0.0429(13) -0.0005(7) -0.0190(8) -0.0092(7)
O2A 0.0260(13) 0.0257(13) 0.0275(14) -0.0013(9) -0.0106(9) -0.0054(9)

loop_
_atom_type_symbol
_atom_type_description
_atom_type_scat_dispersion_real
_atom_type_scat_dispersion_imag
_atom_type_scat_source
C C 0.0033 0.0016 'International Tables Vol C Tables 4.2.6.8 and 6.1.1.4'
H H 0.0000 0.0000 'International Tables Vol C Tables 4.2.6.8 and 6.1.1.4'
Cl Cl 0.1484 0.1585 'International Tables Vol C Tables 4.2.6.8 and 6.1.1.4'
N N 0.0061 0.0033 'International Tables Vol C Tables 4.2.6.8 and 6.1.1.4'
O O 0.0106 0.0060 'International Tables Vol C Tables 4.2.6.8 and 6.1.1.4'
Os Os -1.2165 7.6030 'International Tables Vol C Tables 4.2.6.8 and 6.1.1.4'

loop_
_geom_angle_atom_site_label_1
_geom_angle_atom_site_label_2
_geom_angle_atom_site_label_3
_geom_angle
O2 Os1 N1 85.52(9)
O2 Os1 N3 86.48(9)
O2 Os1 N8 90.71(10)
N3 Os1 N1 96.46(10)
N5 Os1 N1 171.81(10)
N5 Os1 O2 91.74(9)
N5 Os1 N3 75.64(11)
N5 Os1 N6 89.81(10)
N5 Os1 N8 98.04(11)
N6 Os1 N1 94.59(10)
N6 Os1 O2 166.97(10)
N6 Os1 N3 106.43(10)
N6 Os1 N8 76.27(10)
N8 Os1 N1 89.72(10)
N8 Os1 N3 172.98(9)
C4 O1 H1 109.5
C1 N1 Os1 117.3(2)
C1 N1 C5 119.0(3)
C5 N1 Os1 123.6(2)
N1 C1 H1A 118.3
N1 C1 C2 123.4(3)
C2 C1 H1A 118.3
C10 O2 Os1 121.19(18)
C7 N2 C6 120.1(3)
C1 C2 H2 120.5
C3 C2 C1 119.0(3)
C3 C2 H2 120.5
C11 N3 Os1 129.9(2)
C11 N3 C15 117.2(3)
C15 N3 Os1 112.6(2)
C2 C3 H3 120.3
C2 C3 C4 119.4(3)
C4 C3 H3 120.3
N5 N4 C15 111.1(3)
O1 C4 C3 117.6(3)
O1 C4 C5 122.7(3)
C3 C4 C5 119.7(3)
N4 N5 Os1 122.4(2)
N4 N5 C16 114.4(2)
C16 N5 Os1 123.3(2)
N1 C5 C4 119.4(3)
N1 C5 C6 120.5(3)
C4 C5 C6 120.1(3)
N7 N6 Os1 120.82(18)
N7 N6 C27 110.9(2)
C27 N6 Os1 128.1(2)
N2 C6 C5 114.4(3)
N2 C6 C10 121.2(3)
C10 C6 C5 124.3(3)
N6 N7 C28 111.5(3)
N2 C7 H7 118.8
N2 C7 C8 122.4(3)
C8 C7 H7 118.8
C28 N8 Os1 114.6(2)
C32 N8 Os1 127.6(2)
C32 N8 C28 117.8(3)
C7 C8 H8 120.8
C9 C8 C7 118.3(3)
C9 C8 H8 120.8
C8 C9 H9 119.8
C8 C9 C10 120.3(3)
C10 C9 H9 119.8
O2 C10 C6 123.7(3)
O2 C10 C9 118.6(3)
C9 C10 C6 117.7(3)
N3 C11 H11 118.9
N3 C11 C12 122.1(3)
C12 C11 H11 118.9
C11 C12 H12 120.0
C11 C12 C13 119.9(3)
C13 C12 H12 120.0
C12 C13 H13 120.7
C14 C13 C12 118.6(3)
C14 C13 H13 120.7
C13 C14 H14 120.6
C13 C14 C15 118.7(3)
C15 C14 H14 120.6
N3 C15 N4 116.7(3)
N3 C15 C14 123.4(3)
N4 C15 C14 119.8(3)
C17 C16 N5 119.3(3)
C17 C16 C21 121.6(3)
C21 C16 N5 119.1(3)
C16 C17 H17 120.5
C16 C17 C18 119.0(3)
C18 C17 H17 120.5
C17 C18 H18 120.0
C19 C18 C17 120.0(3)
C19 C18 H18 120.0
C18 C19 H19 119.8
C20 C19 C18 120.5(4)
C20 C19 H19 119.8
C19 C20 H20 119.3
C19 C20 C21 121.4(3)
C21 C20 H20 119.3
C16 C21 C20 117.5(3)
C16 C21 H21 121.2
C20 C21 H21 121.2
C23 C22 H22 120.6
C27 C22 H22 120.6
C27 C22 C23 118.9(3)
C22 C23 H23 119.7
C24 C23 C22 120.7(3)
C24 C23 H23 119.7
C23 C24 H24 120.0
C23 C24 C25 119.9(3)
C25 C24 H24 120.0
C24 C25 H25 119.8
C26 C25 C24 120.5(3)
C26 C25 H25 119.8
C25 C26 H26 120.6
C25 C26 C27 118.7(3)
C27 C26 H26 120.6
C22 C27 N6 117.6(3)
C22 C27 C26 121.3(3)
C26 C27 N6 121.2(3)
N7 C28 C29 120.7(3)
N8 C28 N7 116.7(3)
N8 C28 C29 122.6(3)
C28 C29 H29 120.9
C30 C29 C28 118.1(3)
C30 C29 H29 120.9
C29 C30 H30 120.1
C31 C30 C29 119.8(3)
C31 C30 H30 120.1
C30 C31 H31 120.1
C32 C31 C30 119.9(3)
C32 C31 H31 120.1
N8 C32 C31 121.8(3)
N8 C32 H32 119.1
C31 C32 H32 119.1
O2B Cl1B O4B 97.5(6)
O3B Cl1B O2B 117.1(7)
O3B Cl1B O4B 142.9(8)
O5B Cl1B O2B 107.9(8)
O5B Cl1B O3B 84.5(8)
O5B Cl1B O4B 97.8(8)
O5A Cl1A O4A 119.3(4)
O5A Cl1A O2A 112.7(5)
O3A Cl1A O4A 85.2(5)
O3A Cl1A O5A 109.3(5)
O3A Cl1A O2A 112.6(5)
O2A Cl1A O4A 114.4(5)

loop_
_geom_bond_atom_site_label_1
_geom_bond_atom_site_label_2
_geom_bond_distance
Os1 N1 2.126(2)
Os1 O2 2.007(2)
Os1 N3 2.056(3)
Os1 N5 1.968(2)
Os1 N6 1.998(2)
Os1 N8 2.028(3)
O1 H1 0.8200
O1 C4 1.337(4)
N1 C1 1.355(4)
N1 C5 1.370(4)
C1 H1A 0.9300
C1 C2 1.375(4)
O2 C10 1.323(4)
N2 C6 1.350(4)
N2 C7 1.339(4)
C2 H2 0.9300
C2 C3 1.375(4)
N3 C11 1.361(4)
N3 C15 1.365(4)
C3 H3 0.9300
C3 C4 1.399(4)
N4 N5 1.291(4)
N4 C15 1.388(4)
C4 C5 1.422(4)
N5 C16 1.439(4)
C5 C6 1.485(4)
N6 N7 1.314(4)
N6 C27 1.443(4)
C6 C10 1.408(4)
N7 C28 1.389(4)
C7 H7 0.9300
C7 C8 1.390(5)
N8 C28 1.368(4)
N8 C32 1.362(4)
C8 H8 0.9300
C8 C9 1.381(5)
C9 H9 0.9300
C9 C10 1.407(4)
C11 H11 0.9300
C11 C12 1.384(5)
C12 H12 0.9300
C12 C13 1.399(5)
C13 H13 0.9300
C13 C14 1.383(5)
C14 H14 0.9300
C14 C15 1.389(5)
C16 C17 1.382(4)
C16 C21 1.395(4)
C17 H17 0.9300
C17 C18 1.389(5)
C18 H18 0.9300
C18 C19 1.382(5)
C19 H19 0.9300
C19 C20 1.361(5)
C20 H20 0.9300
C20 C21 1.397(5)
C21 H21 0.9300
C22 H22 0.9300
C22 C23 1.389(4)
C22 C27 1.387(4)
C23 H23 0.9300
C23 C24 1.379(4)
C24 H24 0.9300
C24 C25 1.390(5)
C25 H25 0.9300
C25 C26 1.388(4)
C26 H26 0.9300
C26 C27 1.395(4)
C28 C29 1.391(5)
C29 H29 0.9300
C29 C30 1.384(4)
C30 H30 0.9300
C30 C31 1.379(5)
C31 H31 0.9300
C31 C32 1.375(5)
C32 H32 0.9300
Cl1B O2B 1.508(11)
Cl1B O3B 1.458(12)
Cl1B O4B 1.572(11)
Cl1B O5B 1.390(16)
O4A Cl1A 1.454(7)
O5A Cl1A 1.439(7)
Cl1A O3A 1.420(7)
Cl1A O2A 1.438(7)

loop_
_geom_hbond_atom_site_label_D
_geom_hbond_atom_site_label_H
_geom_hbond_atom_site_label_A
_geom_hbond_distance_DH
_geom_hbond_distance_HA
_geom_hbond_distance_DA
_geom_hbond_angle_DHA
O1 H1 N2 0.82 1.76 2.491(4) 148.0

loop_
_geom_torsion_atom_site_label_1
_geom_torsion_atom_site_label_2
_geom_torsion_atom_site_label_3
_geom_torsion_atom_site_label_4
_geom_torsion
Os1 N1 C1 C2 -176.4(2)
Os1 N1 C5 C4 173.7(2)
Os1 N1 C5 C6 -7.3(4)
Os1 O2 C10 C6 41.0(4)
Os1 O2 C10 C9 -141.2(2)
Os1 N3 C11 C12 169.7(2)
Os1 N3 C15 N4 12.3(3)
Os1 N3 C15 C14 -172.3(2)
Os1 N5 C16 C17 104.2(3)
Os1 N5 C16 C21 -75.1(3)
Os1 N6 N7 C28 2.4(3)
Os1 N6 C27 C22 -39.4(4)
Os1 N6 C27 C26 141.0(3)
Os1 N8 C28 N7 0.6(3)
Os1 N8 C28 C29 179.1(2)
Os1 N8 C32 C31 -177.0(2)
O1 C4 C5 N1 -177.3(3)
O1 C4 C5 C6 3.7(5)
N1 C1 C2 C3 1.5(5)
N1 C5 C6 N2 165.1(3)
N1 C5 C6 C10 -18.8(4)
C1 N1 C5 C4 -2.2(4)
C1 N1 C5 C6 176.8(3)
C1 C2 C3 C4 -0.2(5)
N2 C6 C10 O2 177.6(3)
N2 C6 C10 C9 -0.1(4)
N2 C7 C8 C9 0.0(5)
C2 C3 C4 O1 178.5(3)
C2 C3 C4 C5 -2.1(5)
N3 C11 C12 C13 1.7(5)
C3 C4 C5 N1 3.4(5)
C3 C4 C5 C6 -175.6(3)
N4 N5 C16 C17 -74.7(4)
N4 N5 C16 C21 106.0(3)
C4 C5 C6 N2 -15.9(4)
C4 C5 C6 C10 160.2(3)
N5 N4 C15 N3 -4.8(4)
N5 N4 C15 C14 179.6(3)
N5 C16 C17 C18 -179.7(3)
N5 C16 C21 C20 -179.5(3)
C5 N1 C1 C2 -0.2(5)
C5 C6 C10 O2 1.7(5)
C5 C6 C10 C9 -176.0(3)
N6 N7 C28 N8 -1.9(4)
N6 N7 C28 C29 179.6(3)
C6 N2 C7 C8 -0.8(5)
N7 N6 C27 C22 145.8(3)
N7 N6 C27 C26 -33.9(4)
N7 C28 C29 C30 176.3(3)
C7 N2 C6 C5 177.1(3)
C7 N2 C6 C10 0.9(5)
C7 C8 C9 C10 0.8(5)
N8 C28 C29 C30 -2.1(5)
C8 C9 C10 O2 -178.5(3)
C8 C9 C10 C6 -0.7(5)
C11 N3 C15 N4 -174.2(2)
C11 N3 C15 C14 1.1(4)
C11 C12 C13 C14 0.4(5)
C12 C13 C14 C15 -1.7(5)
C13 C14 C15 N3 0.9(5)
C13 C14 C15 N4 176.1(3)
C15 N3 C11 C12 -2.5(4)
C15 N4 N5 Os1 -5.9(3)
C15 N4 N5 C16 173.0(2)
C16 C17 C18 C19 -0.7(5)
C17 C16 C21 C20 1.2(5)
C17 C18 C19 C20 1.2(6)
C18 C19 C20 C21 -0.5(6)
C19 C20 C21 C16 -0.7(6)
C21 C16 C17 C18 -0.5(5)
C22 C23 C24 C25 2.8(5)
C23 C22 C27 N6 -179.2(3)
C23 C22 C27 C26 0.4(5)
C23 C24 C25 C26 -0.9(5)
C24 C25 C26 C27 -1.2(5)
C25 C26 C27 N6 -178.9(3)
C25 C26 C27 C22 1.4(5)
C27 N6 N7 C28 177.6(2)
C27 C22 C23 C24 -2.6(5)
C28 N8 C32 C31 0.2(4)
C28 C29 C30 C31 1.1(5)
C29 C30 C31 C32 0.5(5)
C30 C31 C32 N8 -1.2(5)
C32 N8 C28 N7 -177.0(3)
C32 N8 C28 C29 1.5(4)

loop_
_platon_squeeze_void_nr
_platon_squeeze_void_average_x
_platon_squeeze_void_average_y
_platon_squeeze_void_average_z
_platon_squeeze_void_volume
_platon_squeeze_void_count_electrons
_platon_squeeze_void_content
1 0.500 0.500 0.000 213 73 ' '
